data_7158889
loop_
_publ_author_name
'Jiang, Yitian'
'Liu, Miaochang'
'Wang, Mengzhu'
'Lei, yunxiang'
'Ding, Qiuping'
'Wu, Huayue'
'Huang, Xiaobo'

_publ_section_title
;
 Unexpected synthesis, delayed emission and solid-state acidochromism of
 novel 2,7-naphthyridine derivatives obtained from
 2-(3,5-diaryl-4H-pyran-4-ylidene)malononitrile
;
_journal_name_full 'Organic &amp; Biomolecular Chemistry'
_journal_paper_doi 10.1039/D2OB01336C
_journal_year 2022
_chemical_formula_sum 'C34 H24 N2 O'
_chemical_formula_weight 476.55
_space_group_crystal_system monoclinic
_space_group_IT_number 14
_space_group_name_Hall '-P 2ybc'
_space_group_name_H-M_alt 'P 1 21/c 1'
_atom_sites_solution_hydrogens geom
_audit_creation_method SHELXL-2013
_audit_update_record
;
2022-05-19 deposited with the CCDC.	2022-09-21 downloaded from the CCDC.
;
_cell_angle_alpha 90
_cell_angle_beta 94.914(3)
_cell_angle_gamma 90
_cell_formula_units_Z 8
_cell_length_a 30.271(3)
_cell_length_b 19.1087(18)
_cell_length_c 9.0450(9)
_cell_measurement_reflns_used 1932
_cell_measurement_temperature 293(2)
_cell_measurement_theta_max 49.774
_cell_measurement_theta_min 4.998
_cell_volume 5212.8(9)
_computing_cell_refinement 'Bruker SAINT'
_computing_data_collection 'Bruker APEX2'
_computing_data_reduction 'Bruker SAINT'
_computing_molecular_graphics 'Bruker SHELXTL'
_computing_publication_material 'Bruker SHELXTL'
_computing_structure_refinement 'SHELXL-2013 (Sheldrick, 2013)'
_computing_structure_solution 'SHELXS-97 (Sheldrick 2008)'
_diffrn_ambient_temperature 293(2)
_diffrn_measured_fraction_theta_full 0.970
_diffrn_measured_fraction_theta_max 0.995
_diffrn_measurement_device_type 'Bruker APEX-II CCD'
_diffrn_measurement_method '\f and \w scans'
_diffrn_radiation_type MoK\a
_diffrn_radiation_wavelength 0.71073
_diffrn_reflns_av_R_equivalents 0.1164
_diffrn_reflns_av_unetI/netI 0.1819
_diffrn_reflns_Laue_measured_fraction_full 0.970
_diffrn_reflns_Laue_measured_fraction_max 0.995
_diffrn_reflns_limit_h_max 35
_diffrn_reflns_limit_h_min -30
_diffrn_reflns_limit_k_max 20
_diffrn_reflns_limit_k_min -22
_diffrn_reflns_limit_l_max 10
_diffrn_reflns_limit_l_min -10
_diffrn_reflns_number 23606
_diffrn_reflns_point_group_measured_fraction_full 0.970
_diffrn_reflns_point_group_measured_fraction_max 0.995
_diffrn_reflns_theta_full 25.242
_diffrn_reflns_theta_max 25.000
_diffrn_reflns_theta_min 2.499
_exptl_absorpt_coefficient_mu 0.073
_exptl_absorpt_correction_T_max 0.7456
_exptl_absorpt_correction_T_min 0.5276
_exptl_absorpt_correction_type multi-scan
_exptl_absorpt_process_details sadabs
_exptl_crystal_colour green
_exptl_crystal_density_diffrn 1.214
_exptl_crystal_description prismatic
_exptl_crystal_F_000 2000
_exptl_crystal_size_max 0.140
_exptl_crystal_size_mid 0.120
_exptl_crystal_size_min 0.050
_refine_diff_density_max 0.383
_refine_diff_density_min -0.273
_refine_diff_density_rms 0.048
_refine_ls_extinction_method none
_refine_ls_goodness_of_fit_ref 1.002
_refine_ls_hydrogen_treatment constr
_refine_ls_matrix_type full
_refine_ls_number_parameters 659
_refine_ls_number_reflns 9146
_refine_ls_number_restraints 36
_refine_ls_restrained_S_all 1.010
_refine_ls_R_factor_all 0.2503
_refine_ls_R_factor_gt 0.0825
_refine_ls_shift/su_max 0.001
_refine_ls_shift/su_mean 0.000
_refine_ls_structure_factor_coef Fsqd
_refine_ls_weighting_details 'w=1/[\s^2^(Fo^2^)+(0.0666P)^2^+0.9597P] where P=(Fo^2^+2Fc^2^)/3'
_refine_ls_weighting_scheme calc
_refine_ls_wR_factor_gt 0.1572
_refine_ls_wR_factor_ref 0.2425
_reflns_Friedel_coverage 0.000
_reflns_number_gt 3007
_reflns_number_total 9146
_reflns_threshold_expression 'I > 2\s(I)'
_cod_data_source_file d2ob01336c2.cif
_cod_data_source_block ddz21124
_cod_depositor_comments
;

2024-10-18
Z value and formula fixed to values more according to usual
chemical conventions.                 miguel
;
_cod_original_formula_sum 'C68 H48 N4 O2'
_cod_original_formula_weight 953.10
_cod_original_formula_units_Z 4
_cod_original_sg_symbol_H-M 'P 21/c'
_cod_database_code 7158889
_shelx_space_group_comment
; 
The symmetry employed for this shelxl refinement is uniquely defined 
by the following loop, which should always be used as a source of 
symmetry information in preference to the above space-group names. 
They are only intended as comments. 
;
_shelx_estimated_absorpt_t_min 0.990
_shelx_estimated_absorpt_t_max 0.996
_shelxl_version_number 2013-4

loop_
_space_group_symop_operation_xyz
'x, y, z'
'-x, y+1/2, -z+1/2'
'-x, -y, -z'
'x, -y-1/2, z-1/2'

loop_
_atom_site_label
_atom_site_type_symbol
_atom_site_fract_x
_atom_site_fract_y
_atom_site_fract_z
_atom_site_U_iso_or_equiv
_atom_site_adp_type
_atom_site_occupancy
_atom_site_site_symmetry_order
_atom_site_calc_flag
_atom_site_refinement_flags_posn
_atom_site_refinement_flags_adp
_atom_site_refinement_flags_occupancy
_atom_site_disorder_assembly
_atom_site_disorder_group
O1 O 0.37884(14) 0.05186(18) -0.2036(4) 0.0673(11) Uani 1 1 d . . . . .
N1 N 0.44829(17) 0.3258(2) 0.0564(6) 0.0811(17) Uani 1 1 d . . . . .
N2 N 0.31431(18) 0.3259(2) 0.0302(6) 0.0781(16) Uani 1 1 d . . . . .
C1 C 0.45500(18) 0.0309(3) -0.1815(7) 0.081(2) Uani 1 1 d . . . . .
H1A H 0.4454 -0.0169 -0.1826 0.121 Uiso 1 1 calc R U . . .
H1B H 0.4799 0.0365 -0.1093 0.121 Uiso 1 1 calc R U . . .
H1C H 0.4635 0.0435 -0.2778 0.121 Uiso 1 1 calc R U . . .
C2 C 0.4179(2) 0.0774(3) -0.1421(6) 0.0607(16) Uani 1 1 d . . . . .
C3 C 0.42066(19) 0.1366(3) -0.0606(6) 0.0555(15) Uani 1 1 d . . . . .
C4 C 0.38043(19) 0.1755(3) -0.0407(5) 0.0527(15) Uani 1 1 d . . . . .
C5 C 0.33949(19) 0.1371(3) -0.0794(5) 0.0536(15) Uani 1 1 d . . . . .
C6 C 0.3401(2) 0.0786(3) -0.1606(6) 0.0619(16) Uani 1 1 d . . . . .
C7 C 0.30223(17) 0.0339(3) -0.2178(6) 0.0696(17) Uani 1 1 d . . . . .
H7A H 0.2924 0.0479 -0.3172 0.104 Uiso 1 1 calc R U . . .
H7B H 0.2783 0.0392 -0.1555 0.104 Uiso 1 1 calc R U . . .
H7C H 0.3115 -0.0142 -0.2177 0.104 Uiso 1 1 calc R U . . .
C8 C 0.38067(19) 0.2441(3) 0.0079(6) 0.0542(15) Uani 1 1 d . . . . .
C9 C 0.4200(2) 0.2858(3) 0.0341(6) 0.0580(16) Uani 1 1 d . . . . .
C10 C 0.3422(2) 0.2859(3) 0.0203(6) 0.0620(17) Uani 1 1 d . . . . .
C11 C 0.46491(19) 0.1566(3) 0.0121(6) 0.0541(15) Uani 1 1 d . . . . .
C12 C 0.47292(18) 0.1513(3) 0.1652(6) 0.0587(15) Uani 1 1 d . . . . .
H12 H 0.4497 0.1407 0.2226 0.070 Uiso 1 1 calc R U . . .
C13 C 0.5148(2) 0.1616(3) 0.2324(6) 0.0631(17) Uani 1 1 d . . . . .
H13 H 0.5196 0.1566 0.3348 0.076 Uiso 1 1 calc R U . . .
C14 C 0.5503(2) 0.1791(3) 0.1523(7) 0.0594(16) Uani 1 1 d . . . . .
C15 C 0.54176(19) 0.1871(3) 0.0003(6) 0.0612(16) Uani 1 1 d . . . . .
H15 H 0.5647 0.1997 -0.0566 0.073 Uiso 1 1 calc R U . . .
C16 C 0.4997(2) 0.1766(3) -0.0678(6) 0.0640(17) Uani 1 1 d . . . . .
H16 H 0.4946 0.1833 -0.1697 0.077 Uiso 1 1 calc R U . . .
C17 C 0.59738(19) 0.1845(3) 0.2237(6) 0.0526(15) Uani 1 1 d . . . . .
C18 C 0.6114(2) 0.1399(3) 0.3363(7) 0.0793(19) Uani 1 1 d . . . . .
H18 H 0.5917 0.1073 0.3698 0.095 Uiso 1 1 calc R U . . .
C19 C 0.6543(3) 0.1427(4) 0.4010(8) 0.091(2) Uani 1 1 d . . . . .
H19 H 0.6635 0.1127 0.4784 0.110 Uiso 1 1 calc R U . . .
C20 C 0.6832(2) 0.1905(4) 0.3494(9) 0.095(2) Uani 1 1 d . . . . .
H20 H 0.7123 0.1927 0.3913 0.114 Uiso 1 1 calc R U . . .
C21 C 0.6691(2) 0.2349(4) 0.2359(8) 0.090(2) Uani 1 1 d . . . . .
H21 H 0.6885 0.2672 0.1998 0.108 Uiso 1 1 calc R U . . .
C22 C 0.6249(2) 0.2309(3) 0.1753(7) 0.0777(19) Uani 1 1 d . . . . .
H22 H 0.6149 0.2616 0.0998 0.093 Uiso 1 1 calc R U . . .
C23 C 0.29634(19) 0.1582(2) -0.0239(6) 0.0524(15) Uani 1 1 d . . . . .
C24 C 0.2600(2) 0.1772(3) -0.1199(6) 0.0642(16) Uani 1 1 d . . . . .
H24 H 0.2631 0.1817 -0.2209 0.077 Uiso 1 1 calc R U . . .
C25 C 0.2196(2) 0.1893(3) -0.0666(7) 0.0662(17) Uani 1 1 d . . . . .
H25 H 0.1957 0.2020 -0.1327 0.079 Uiso 1 1 calc R U . . .
C26 C 0.21326(19) 0.1833(3) 0.0840(7) 0.0588(15) Uani 1 1 d . . . . .
C27 C 0.2504(2) 0.1671(2) 0.1794(6) 0.0575(16) Uani 1 1 d . . . . .
H27 H 0.2477 0.1642 0.2809 0.069 Uiso 1 1 calc R U . . .
C28 C 0.2911(2) 0.1553(2) 0.1266(6) 0.0572(16) Uani 1 1 d . . . . .
H28 H 0.3154 0.1452 0.1931 0.069 Uiso 1 1 calc R U . . .
C29 C 0.16812(11) 0.1906(2) 0.1374(5) 0.0768(15) Uani 1 1 d G U . . .
C30 C 0.15194(14) 0.14069(19) 0.2306(5) 0.0938(16) Uani 1 1 d G U . . .
H30 H 0.1694 0.1025 0.2616 0.113 Uiso 1 1 calc R U . . .
C31 C 0.10964(16) 0.1478(2) 0.2776(4) 0.1058(17) Uani 1 1 d G U . . .
H31 H 0.0988 0.1144 0.3400 0.127 Uiso 1 1 calc R U . . .
C32 C 0.08351(11) 0.2048(3) 0.2313(5) 0.1072(17) Uani 1 1 d G U . . .
H32 H 0.0552 0.2096 0.2627 0.129 Uiso 1 1 calc R U . . .
C33 C 0.09968(14) 0.2548(2) 0.1380(5) 0.0995(16) Uani 1 1 d G U . . .
H33 H 0.0822 0.2929 0.1071 0.119 Uiso 1 1 calc R U . . .
C34 C 0.14199(15) 0.2477(2) 0.0911(4) 0.0886(15) Uani 1 1 d G U . . .
H34 H 0.1528 0.2811 0.0287 0.106 Uiso 1 1 calc R U . . .
O2 O 0.88224(17) 0.3373(2) 0.7602(4) 0.0815(13) Uani 1 1 d . . . . .
N3 N 0.9227(2) 0.3193(3) 0.1313(7) 0.104(2) Uani 1 1 d . . . . .
N4 N 0.7874(2) 0.3234(3) 0.1584(6) 0.110(2) Uani 1 1 d . . . . .
C35 C 0.9592(2) 0.3439(3) 0.7835(6) 0.085(2) Uani 1 1 d . . . . .
H35A H 0.9534 0.3594 0.8809 0.128 Uiso 1 1 calc R U . . .
H35B H 0.9819 0.3726 0.7468 0.128 Uiso 1 1 calc R U . . .
H35C H 0.9689 0.2961 0.7880 0.128 Uiso 1 1 calc R U . . .
C36 C 0.9180(2) 0.3497(3) 0.6822(7) 0.0686(17) Uani 1 1 d . . . . .
C37 C 0.9131(2) 0.3623(3) 0.5351(7) 0.0636(16) Uani 1 1 d . . . . .
C38 C 0.8695(2) 0.3584(3) 0.4603(7) 0.0639(17) Uani 1 1 d . . . . .
C39 C 0.8325(2) 0.3659(3) 0.5519(7) 0.0671(17) Uani 1 1 d . . . . .
C40 C 0.8404(2) 0.3523(3) 0.6982(7) 0.0727(18) Uani 1 1 d . . . . .
C41 C 0.8078(2) 0.3519(4) 0.8130(7) 0.101(2) Uani 1 1 d . . . . .
H41A H 0.7969 0.3053 0.8243 0.151 Uiso 1 1 calc R U . . .
H41B H 0.7836 0.3825 0.7827 0.151 Uiso 1 1 calc R U . . .
H41C H 0.8221 0.3678 0.9059 0.151 Uiso 1 1 calc R U . . .
C42 C 0.8622(2) 0.3473(3) 0.3091(7) 0.0707(18) Uani 1 1 d . . . . .
C43 C 0.8976(3) 0.3322(3) 0.2141(8) 0.078(2) Uani 1 1 d . . . . .
C44 C 0.8195(3) 0.3363(4) 0.2300(7) 0.087(2) Uani 1 1 d . . . . .
C45 C 0.9527(2) 0.3820(3) 0.4588(6) 0.0648(17) Uani 1 1 d . . . . .
C46 C 0.9897(2) 0.3391(3) 0.4601(6) 0.0733(19) Uani 1 1 d . . . . .
H46 H 0.9897 0.2959 0.5075 0.088 Uiso 1 1 calc R U . . .
C47 C 1.0267(2) 0.3600(3) 0.3916(7) 0.080(2) Uani 1 1 d . . . . .
H47 H 1.0515 0.3310 0.3957 0.096 Uiso 1 1 calc R U . . .
C48 C 1.0275(2) 0.4234(3) 0.3169(6) 0.0675(17) Uani 1 1 d . . . . .
C49 C 0.9901(2) 0.4653(3) 0.3150(7) 0.0708(18) Uani 1 1 d . . . . .
H49 H 0.9897 0.5079 0.2654 0.085 Uiso 1 1 calc R U . . .
C50 C 0.9536(2) 0.4452(3) 0.3848(6) 0.0674(17) Uani 1 1 d . . . . .
H50 H 0.9291 0.4747 0.3823 0.081 Uiso 1 1 calc R U . . .
C51 C 1.0681(2) 0.4452(3) 0.2429(8) 0.0690(18) Uani 1 1 d . . . . .
C52 C 1.1097(3) 0.4297(4) 0.3097(9) 0.103(2) Uani 1 1 d . . . . .
H52 H 1.1123 0.4064 0.4002 0.124 Uiso 1 1 calc R U . . .
C53 C 1.1478(3) 0.4486(5) 0.2437(12) 0.124(3) Uani 1 1 d . . . . .
H53 H 1.1756 0.4385 0.2901 0.149 Uiso 1 1 calc R U . . .
C54 C 1.1437(3) 0.4826(4) 0.1080(13) 0.129(3) Uani 1 1 d . . . . .
H54 H 1.1687 0.4946 0.0608 0.154 Uiso 1 1 calc R U . . .
C55 C 1.1018(3) 0.4984(4) 0.0439(9) 0.114(3) Uani 1 1 d . . . . .
H55 H 1.0984 0.5225 -0.0457 0.137 Uiso 1 1 calc R U . . .
C56 C 1.0642(3) 0.4779(4) 0.1151(9) 0.095(2) Uani 1 1 d . . . . .
H56 H 1.0360 0.4878 0.0706 0.114 Uiso 1 1 calc R U . . .
C57 C 0.7882(2) 0.3893(3) 0.4883(6) 0.0630(16) Uani 1 1 d . . . . .
C58 C 0.7497(2) 0.3504(3) 0.4983(6) 0.0740(18) Uani 1 1 d . . . . .
H58 H 0.7513 0.3071 0.5452 0.089 Uiso 1 1 calc R U . . .
C59 C 0.7095(2) 0.3751(3) 0.4402(6) 0.0743(18) Uani 1 1 d . . . . .
H59 H 0.6841 0.3490 0.4517 0.089 Uiso 1 1 calc R U . . .
C60 C 0.7058(2) 0.4388(3) 0.3636(6) 0.0677(17) Uani 1 1 d . . . . .
C61 C 0.7446(2) 0.4774(3) 0.3568(7) 0.0762(19) Uani 1 1 d . . . . .
H61 H 0.7432 0.5207 0.3097 0.091 Uiso 1 1 calc R U . . .
C62 C 0.7845(2) 0.4533(3) 0.4175(7) 0.0726(18) Uani 1 1 d . . . . .
H62 H 0.8098 0.4805 0.4110 0.087 Uiso 1 1 calc R U . . .
C63 C 0.6623(2) 0.4631(3) 0.2962(8) 0.0724(18) Uani 1 1 d . . . . .
C64 C 0.6235(3) 0.4439(4) 0.3517(9) 0.103(2) Uani 1 1 d . . . . .
H64 H 0.6247 0.4164 0.4369 0.124 Uiso 1 1 calc R U . . .
C65 C 0.5826(3) 0.4639(5) 0.2855(11) 0.138(3) Uani 1 1 d . . . . .
H65 H 0.5567 0.4495 0.3248 0.165 Uiso 1 1 calc R U . . .
C66 C 0.5807(3) 0.5054(4) 0.1604(11) 0.114(3) Uani 1 1 d . . . . .
H66 H 0.5534 0.5188 0.1142 0.137 Uiso 1 1 calc R U . . .
C67 C 0.6182(3) 0.5267(3) 0.1051(8) 0.090(2) Uani 1 1 d . . . . .
H67 H 0.6169 0.5558 0.0223 0.108 Uiso 1 1 calc R U . . .
C68 C 0.6588(2) 0.5054(3) 0.1717(8) 0.086(2) Uani 1 1 d . . . . .
H68 H 0.6845 0.5200 0.1315 0.104 Uiso 1 1 calc R U . . .

loop_
_atom_site_aniso_label
_atom_site_aniso_U_11
_atom_site_aniso_U_22
_atom_site_aniso_U_33
_atom_site_aniso_U_23
_atom_site_aniso_U_13
_atom_site_aniso_U_12
O1 0.071(3) 0.057(2) 0.073(3) -0.021(2) 0.001(2) 0.001(2)
N1 0.084(4) 0.062(3) 0.095(4) -0.011(3) -0.007(3) -0.009(3)
N2 0.087(4) 0.058(3) 0.089(4) -0.004(3) 0.005(3) 0.007(3)
C1 0.071(4) 0.063(4) 0.109(5) -0.023(4) 0.009(4) 0.017(3)
C2 0.069(4) 0.052(4) 0.060(4) -0.007(3) -0.002(3) 0.001(3)
C3 0.065(4) 0.048(3) 0.053(3) -0.001(3) 0.000(3) 0.004(3)
C4 0.067(4) 0.047(3) 0.043(3) 0.003(3) -0.003(3) -0.001(3)
C5 0.068(4) 0.047(3) 0.045(3) 0.000(3) -0.005(3) 0.000(3)
C6 0.073(5) 0.055(4) 0.056(4) -0.005(3) -0.005(4) -0.001(3)
C7 0.070(4) 0.068(4) 0.069(4) -0.013(3) -0.001(3) -0.007(3)
C8 0.063(4) 0.047(3) 0.052(4) -0.002(3) 0.001(3) -0.006(3)
C9 0.073(5) 0.048(3) 0.052(4) -0.004(3) 0.000(3) 0.009(3)
C10 0.073(5) 0.051(4) 0.062(4) -0.003(3) 0.000(4) -0.005(3)
C11 0.063(4) 0.044(3) 0.054(4) 0.001(3) -0.002(3) 0.009(3)
C12 0.059(4) 0.058(4) 0.059(4) -0.004(3) 0.006(3) 0.004(3)
C13 0.079(5) 0.058(4) 0.051(4) 0.000(3) -0.005(4) -0.008(3)
C14 0.074(5) 0.046(3) 0.058(4) 0.003(3) -0.002(4) -0.004(3)
C15 0.062(4) 0.057(4) 0.065(4) -0.003(3) 0.009(3) -0.007(3)
C16 0.078(5) 0.062(4) 0.051(4) 0.003(3) 0.003(4) -0.002(3)
C17 0.065(4) 0.042(3) 0.050(4) -0.004(3) 0.000(3) 0.008(3)
C18 0.078(5) 0.067(4) 0.089(5) -0.013(4) -0.016(4) -0.002(4)
C19 0.090(6) 0.084(5) 0.095(5) -0.004(4) -0.019(5) 0.011(4)
C20 0.073(5) 0.120(7) 0.092(6) -0.038(5) 0.000(5) 0.006(5)
C21 0.082(6) 0.116(6) 0.074(5) -0.018(4) 0.018(4) -0.029(5)
C22 0.076(5) 0.085(5) 0.071(5) -0.009(4) -0.004(4) -0.008(4)
C23 0.060(4) 0.044(3) 0.052(4) -0.001(3) -0.003(3) 0.003(3)
C24 0.075(5) 0.067(4) 0.051(4) 0.002(3) 0.003(4) 0.000(3)
C25 0.071(5) 0.065(4) 0.062(4) 0.003(3) -0.003(4) 0.012(3)
C26 0.068(4) 0.051(3) 0.057(4) 0.001(3) 0.004(3) -0.004(3)
C27 0.079(5) 0.049(3) 0.043(3) -0.005(3) -0.003(4) 0.001(3)
C28 0.066(4) 0.051(3) 0.053(4) -0.007(3) -0.004(3) 0.005(3)
C29 0.063(3) 0.095(3) 0.073(3) -0.028(3) 0.009(3) -0.007(3)
C30 0.075(3) 0.115(3) 0.093(3) -0.027(3) 0.017(3) -0.006(3)
C31 0.085(3) 0.129(4) 0.105(3) -0.021(3) 0.018(3) -0.009(3)
C32 0.079(3) 0.136(4) 0.107(4) -0.026(3) 0.010(3) -0.005(3)
C33 0.073(3) 0.126(4) 0.099(3) -0.023(3) 0.005(3) 0.002(3)
C34 0.064(3) 0.115(3) 0.086(3) -0.027(3) 0.007(3) -0.003(3)
O2 0.094(4) 0.094(3) 0.056(3) 0.013(2) 0.003(3) -0.007(3)
N3 0.134(6) 0.117(5) 0.064(4) -0.009(4) 0.022(4) 0.005(4)
N4 0.120(5) 0.138(5) 0.069(4) -0.023(4) -0.002(4) -0.015(4)
C35 0.099(5) 0.094(5) 0.062(4) 0.004(4) -0.001(4) -0.006(4)
C36 0.083(5) 0.066(4) 0.057(4) 0.005(3) 0.006(4) -0.016(4)
C37 0.078(5) 0.059(4) 0.054(4) 0.002(3) 0.006(4) 0.001(3)
C38 0.091(5) 0.051(3) 0.048(4) 0.005(3) 0.002(4) -0.001(3)
C39 0.091(5) 0.055(4) 0.056(4) 0.001(3) 0.006(4) -0.007(4)
C40 0.092(6) 0.070(4) 0.057(4) 0.000(3) 0.008(4) -0.002(4)
C41 0.112(6) 0.132(6) 0.062(4) -0.002(4) 0.033(4) -0.014(5)
C42 0.090(5) 0.061(4) 0.061(4) 0.006(3) 0.006(4) -0.002(4)
C43 0.114(7) 0.071(4) 0.047(5) 0.009(4) -0.008(4) -0.003(4)
C44 0.117(7) 0.092(5) 0.052(4) -0.010(4) 0.010(4) -0.010(5)
C45 0.085(5) 0.053(4) 0.056(4) 0.005(3) 0.002(4) 0.007(4)
C46 0.102(6) 0.058(4) 0.060(4) 0.010(3) 0.007(4) 0.011(4)
C47 0.099(6) 0.068(4) 0.073(5) 0.007(4) 0.007(4) 0.018(4)
C48 0.079(5) 0.062(4) 0.062(4) 0.006(3) 0.009(4) 0.004(4)
C49 0.087(5) 0.051(4) 0.074(5) 0.007(3) 0.007(4) 0.005(4)
C50 0.076(5) 0.062(4) 0.065(4) 0.004(3) 0.008(4) 0.007(3)
C51 0.070(5) 0.065(4) 0.070(5) 0.005(3) -0.001(4) 0.008(4)
C52 0.113(7) 0.089(5) 0.107(6) 0.006(4) 0.006(6) -0.002(5)
C53 0.102(8) 0.116(7) 0.150(9) 0.015(6) -0.005(7) -0.001(6)
C54 0.104(8) 0.099(7) 0.188(11) -0.001(7) 0.039(8) -0.013(6)
C55 0.113(7) 0.110(6) 0.121(7) 0.021(5) 0.025(7) 0.005(6)
C56 0.078(6) 0.103(6) 0.106(7) 0.014(5) 0.019(5) 0.009(5)
C57 0.083(5) 0.055(4) 0.051(4) -0.002(3) 0.006(4) 0.000(4)
C58 0.090(5) 0.061(4) 0.071(4) 0.010(3) 0.008(4) -0.010(4)
C59 0.085(5) 0.061(4) 0.078(5) 0.001(3) 0.013(4) -0.009(4)
C60 0.088(5) 0.046(4) 0.069(4) 0.001(3) 0.006(4) 0.003(4)
C61 0.094(5) 0.048(4) 0.088(5) 0.009(3) 0.013(4) 0.002(4)
C62 0.084(5) 0.050(4) 0.083(5) -0.006(3) 0.006(4) -0.005(4)
C63 0.091(6) 0.052(4) 0.075(5) 0.000(3) 0.011(4) 0.001(4)
C64 0.081(6) 0.106(6) 0.126(7) 0.034(5) 0.021(6) 0.009(5)
C65 0.090(7) 0.152(8) 0.174(9) 0.064(7) 0.026(7) 0.016(6)
C66 0.101(7) 0.094(6) 0.148(9) 0.013(6) 0.016(6) 0.019(5)
C67 0.118(7) 0.066(5) 0.082(5) 0.010(4) -0.011(5) 0.005(5)
C68 0.103(6) 0.069(4) 0.086(5) -0.003(4) -0.001(5) 0.003(4)

loop_
_atom_type_symbol
_atom_type_description
_atom_type_scat_dispersion_real
_atom_type_scat_dispersion_imag
_atom_type_scat_source
C C 0.0033 0.0016 'International Tables Vol C Tables 4.2.6.8 and 6.1.1.4'
H H 0.0000 0.0000 'International Tables Vol C Tables 4.2.6.8 and 6.1.1.4'
N N 0.0061 0.0033 'International Tables Vol C Tables 4.2.6.8 and 6.1.1.4'
O O 0.0106 0.0060 'International Tables Vol C Tables 4.2.6.8 and 6.1.1.4'

loop_
_geom_angle_atom_site_label_1
_geom_angle_atom_site_label_2
_geom_angle_atom_site_label_3
_geom_angle
_geom_angle_site_symmetry_1
_geom_angle_site_symmetry_3
_geom_angle_publ_flag
C2 O1 C6 119.3(4) . . ?
C2 C1 H1A 109.5 . . ?
C2 C1 H1B 109.5 . . ?
H1A C1 H1B 109.5 . . ?
C2 C1 H1C 109.5 . . ?
H1A C1 H1C 109.5 . . ?
H1B C1 H1C 109.5 . . ?
C3 C2 O1 122.5(5) . . ?
C3 C2 C1 127.9(5) . . ?
O1 C2 C1 109.6(5) . . ?
C2 C3 C4 119.0(5) . . ?
C2 C3 C11 117.8(5) . . ?
C4 C3 C11 123.1(5) . . ?
C8 C4 C3 123.0(5) . . ?
C8 C4 C5 122.4(5) . . ?
C3 C4 C5 114.6(5) . . ?
C6 C5 C4 120.1(6) . . ?
C6 C5 C23 117.6(5) . . ?
C4 C5 C23 122.2(5) . . ?
C5 C6 O1 121.4(5) . . ?
C5 C6 C7 128.6(6) . . ?
O1 C6 C7 110.0(5) . . ?
C6 C7 H7A 109.5 . . ?
C6 C7 H7B 109.5 . . ?
H7A C7 H7B 109.5 . . ?
C6 C7 H7C 109.5 . . ?
H7A C7 H7C 109.5 . . ?
H7B C7 H7C 109.5 . . ?
C4 C8 C10 125.1(5) . . ?
C4 C8 C9 124.1(5) . . ?
C10 C8 C9 110.4(5) . . ?
N1 C9 C8 172.0(6) . . ?
N2 C10 C8 172.3(6) . . ?
C16 C11 C12 117.8(5) . . ?
C16 C11 C3 122.5(5) . . ?
C12 C11 C3 119.6(6) . . ?
C13 C12 C11 120.4(6) . . ?
C13 C12 H12 119.8 . . ?
C11 C12 H12 119.8 . . ?
C12 C13 C14 122.1(5) . . ?
C12 C13 H13 119.0 . . ?
C14 C13 H13 119.0 . . ?
C15 C14 C13 117.3(5) . . ?
C15 C14 C17 120.2(6) . . ?
C13 C14 C17 122.4(5) . . ?
C16 C15 C14 120.8(6) . . ?
C16 C15 H15 119.6 . . ?
C14 C15 H15 119.6 . . ?
C11 C16 C15 121.5(5) . . ?
C11 C16 H16 119.3 . . ?
C15 C16 H16 119.3 . . ?
C22 C17 C18 120.2(6) . . ?
C22 C17 C14 120.1(5) . . ?
C18 C17 C14 119.7(6) . . ?
C17 C18 C19 120.8(6) . . ?
C17 C18 H18 119.6 . . ?
C19 C18 H18 119.6 . . ?
C20 C19 C18 119.1(7) . . ?
C20 C19 H19 120.5 . . ?
C18 C19 H19 120.5 . . ?
C21 C20 C19 119.9(7) . . ?
C21 C20 H20 120.0 . . ?
C19 C20 H20 120.0 . . ?
C20 C21 C22 118.9(7) . . ?
C20 C21 H21 120.5 . . ?
C22 C21 H21 120.5 . . ?
C17 C22 C21 121.0(6) . . ?
C17 C22 H22 119.5 . . ?
C21 C22 H22 119.5 . . ?
C28 C23 C24 118.3(6) . . ?
C28 C23 C5 119.7(5) . . ?
C24 C23 C5 121.9(5) . . ?
C25 C24 C23 120.4(6) . . ?
C25 C24 H24 119.8 . . ?
C23 C24 H24 119.8 . . ?
C24 C25 C26 122.0(6) . . ?
C24 C25 H25 119.0 . . ?
C26 C25 H25 119.0 . . ?
C27 C26 C25 116.8(6) . . ?
C27 C26 C29 122.2(5) . . ?
C25 C26 C29 120.9(5) . . ?
C28 C27 C26 121.4(5) . . ?
C28 C27 H27 119.3 . . ?
C26 C27 H27 119.3 . . ?
C27 C28 C23 121.0(5) . . ?
C27 C28 H28 119.5 . . ?
C23 C28 H28 119.5 . . ?
C30 C29 C34 120.0 . . ?
C30 C29 C26 120.7(4) . . ?
C34 C29 C26 119.3(4) . . ?
C31 C30 C29 120.0 . . ?
C31 C30 H30 120.0 . . ?
C29 C30 H30 120.0 . . ?
C30 C31 C32 120.0 . . ?
C30 C31 H31 120.0 . . ?
C32 C31 H31 120.0 . . ?
C33 C32 C31 120.0 . . ?
C33 C32 H32 120.0 . . ?
C31 C32 H32 120.0 . . ?
C34 C33 C32 120.0 . . ?
C34 C33 H33 120.0 . . ?
C32 C33 H33 120.0 . . ?
C33 C34 C29 120.0 . . ?
C33 C34 H34 120.0 . . ?
C29 C34 H34 120.0 . . ?
C36 O2 C40 119.9(5) . . ?
C36 C35 H35A 109.5 . . ?
C36 C35 H35B 109.5 . . ?
H35A C35 H35B 109.5 . . ?
C36 C35 H35C 109.5 . . ?
H35A C35 H35C 109.5 . . ?
H35B C35 H35C 109.5 . . ?
C37 C36 O2 121.1(6) . . ?
C37 C36 C35 129.6(7) . . ?
O2 C36 C35 109.3(5) . . ?
C36 C37 C38 118.5(6) . . ?
C36 C37 C45 118.6(6) . . ?
C38 C37 C45 122.9(6) . . ?
C42 C38 C37 122.5(7) . . ?
C42 C38 C39 120.9(6) . . ?
C37 C38 C39 116.6(5) . . ?
C40 C39 C38 117.3(6) . . ?
C40 C39 C57 121.2(6) . . ?
C38 C39 C57 121.5(5) . . ?
C39 C40 O2 121.5(6) . . ?
C39 C40 C41 127.6(7) . . ?
O2 C40 C41 110.9(5) . . ?
C40 C41 H41A 109.5 . . ?
C40 C41 H41B 109.5 . . ?
H41A C41 H41B 109.5 . . ?
C40 C41 H41C 109.5 . . ?
H41A C41 H41C 109.5 . . ?
H41B C41 H41C 109.5 . . ?
C38 C42 C44 125.0(7) . . ?
C38 C42 C43 123.4(6) . . ?
C44 C42 C43 110.6(6) . . ?
N3 C43 C42 174.6(8) . . ?
N4 C44 C42 173.6(8) . . ?
C50 C45 C46 118.0(6) . . ?
C50 C45 C37 119.9(6) . . ?
C46 C45 C37 122.1(6) . . ?
C47 C46 C45 120.7(6) . . ?
C47 C46 H46 119.7 . . ?
C45 C46 H46 119.7 . . ?
C46 C47 C48 121.2(6) . . ?
C46 C47 H47 119.4 . . ?
C48 C47 H47 119.4 . . ?
C49 C48 C47 117.5(6) . . ?
C49 C48 C51 122.1(6) . . ?
C47 C48 C51 120.3(6) . . ?
C50 C49 C48 121.4(6) . . ?
C50 C49 H49 119.3 . . ?
C48 C49 H49 119.3 . . ?
C49 C50 C45 121.2(6) . . ?
C49 C50 H50 119.4 . . ?
C45 C50 H50 119.4 . . ?
C56 C51 C52 119.9(8) . . ?
C56 C51 C48 120.4(7) . . ?
C52 C51 C48 119.6(7) . . ?
C51 C52 C53 121.0(8) . . ?
C51 C52 H52 119.5 . . ?
C53 C52 H52 119.5 . . ?
C54 C53 C52 119.2(9) . . ?
C54 C53 H53 120.4 . . ?
C52 C53 H53 120.4 . . ?
C55 C54 C53 118.9(9) . . ?
C55 C54 H54 120.5 . . ?
C53 C54 H54 120.5 . . ?
C54 C55 C56 119.7(8) . . ?
C54 C55 H55 120.2 . . ?
C56 C55 H55 120.2 . . ?
C51 C56 C55 121.3(7) . . ?
C51 C56 H56 119.4 . . ?
C55 C56 H56 119.4 . . ?
C62 C57 C58 118.0(6) . . ?
C62 C57 C39 118.8(6) . . ?
C58 C57 C39 123.3(5) . . ?
C59 C58 C57 120.9(6) . . ?
C59 C58 H58 119.6 . . ?
C57 C58 H58 119.6 . . ?
C58 C59 C60 121.4(6) . . ?
C58 C59 H59 119.3 . . ?
C60 C59 H59 119.3 . . ?
C61 C60 C59 116.7(6) . . ?
C61 C60 C63 122.7(6) . . ?
C59 C60 C63 120.6(6) . . ?
C62 C61 C60 121.6(6) . . ?
C62 C61 H61 119.2 . . ?
C60 C61 H61 119.2 . . ?
C61 C62 C57 121.3(6) . . ?
C61 C62 H62 119.4 . . ?
C57 C62 H62 119.4 . . ?
C64 C63 C68 116.7(7) . . ?
C64 C63 C60 121.8(7) . . ?
C68 C63 C60 121.5(7) . . ?
C63 C64 C65 122.2(7) . . ?
C63 C64 H64 118.9 . . ?
C65 C64 H64 118.9 . . ?
C66 C65 C64 119.1(8) . . ?
C66 C65 H65 120.4 . . ?
C64 C65 H65 120.4 . . ?
C67 C66 C65 120.2(8) . . ?
C67 C66 H66 119.9 . . ?
C65 C66 H66 119.9 . . ?
C66 C67 C68 119.8(7) . . ?
C66 C67 H67 120.1 . . ?
C68 C67 H67 120.1 . . ?
C67 C68 C63 122.0(7) . . ?
C67 C68 H68 119.0 . . ?
C63 C68 H68 119.0 . . ?

loop_
_geom_bond_atom_site_label_1
_geom_bond_atom_site_label_2
_geom_bond_distance
_geom_bond_site_symmetry_2
_geom_bond_publ_flag
O1 C2 1.354(6) . ?
O1 C6 1.365(6) . ?
N1 C9 1.153(6) . ?
N2 C10 1.147(6) . ?
C1 C2 1.497(7) . ?
C1 H1A 0.9600 . ?
C1 H1B 0.9600 . ?
C1 H1C 0.9600 . ?
C2 C3 1.349(6) . ?
C3 C4 1.452(7) . ?
C3 C11 1.491(7) . ?
C4 C8 1.382(6) . ?
C4 C5 1.457(7) . ?
C5 C6 1.339(7) . ?
C5 C23 1.495(7) . ?
C6 C7 1.487(7) . ?
C7 H7A 0.9600 . ?
C7 H7B 0.9600 . ?
C7 H7C 0.9600 . ?
C8 C10 1.425(8) . ?
C8 C9 1.434(7) . ?
C11 C16 1.381(7) . ?
C11 C12 1.389(7) . ?
C12 C13 1.372(7) . ?
C12 H12 0.9300 . ?
C13 C14 1.386(7) . ?
C13 H13 0.9300 . ?
C14 C15 1.385(7) . ?
C14 C17 1.518(7) . ?
C15 C16 1.381(7) . ?
C15 H15 0.9300 . ?
C16 H16 0.9300 . ?
C17 C22 1.318(7) . ?
C17 C18 1.367(7) . ?
C18 C19 1.379(8) . ?
C18 H18 0.9300 . ?
C19 C20 1.374(8) . ?
C19 H19 0.9300 . ?
C20 C21 1.372(9) . ?
C20 H20 0.9300 . ?
C21 C22 1.405(8) . ?
C21 H21 0.9300 . ?
C22 H22 0.9300 . ?
C23 C28 1.385(7) . ?
C23 C24 1.389(7) . ?
C24 C25 1.373(7) . ?
C24 H24 0.9300 . ?
C25 C26 1.396(7) . ?
C25 H25 0.9300 . ?
C26 C27 1.393(7) . ?
C26 C29 1.494(6) . ?
C27 C28 1.376(7) . ?
C27 H27 0.9300 . ?
C28 H28 0.9300 . ?
C29 C30 1.3900 . ?
C29 C34 1.3900 . ?
C30 C31 1.3900 . ?
C30 H30 0.9300 . ?
C31 C32 1.3900 . ?
C31 H31 0.9300 . ?
C32 C33 1.3900 . ?
C32 H32 0.9300 . ?
C33 C34 1.3900 . ?
C33 H33 0.9300 . ?
C34 H34 0.9300 . ?
O2 C36 1.362(7) . ?
O2 C40 1.370(7) . ?
N3 C43 1.139(8) . ?
N4 C44 1.147(8) . ?
C35 C36 1.487(7) . ?
C35 H35A 0.9600 . ?
C35 H35B 0.9600 . ?
C35 H35C 0.9600 . ?
C36 C37 1.348(7) . ?
C37 C38 1.433(7) . ?
C37 C45 1.482(7) . ?
C38 C42 1.382(7) . ?
C38 C39 1.455(7) . ?
C39 C40 1.350(7) . ?
C39 C57 1.482(7) . ?
C40 C41 1.493(7) . ?
C41 H41A 0.9600 . ?
C41 H41B 0.9600 . ?
C41 H41C 0.9600 . ?
C42 C44 1.438(9) . ?
C42 C43 1.459(9) . ?
C45 C50 1.383(7) . ?
C45 C46 1.389(7) . ?
C46 C47 1.384(7) . ?
C46 H46 0.9300 . ?
C47 C48 1.389(7) . ?
C47 H47 0.9300 . ?
C48 C49 1.385(7) . ?
C48 C51 1.508(8) . ?
C49 C50 1.374(7) . ?
C49 H49 0.9300 . ?
C50 H50 0.9300 . ?
C51 C56 1.310(8) . ?
C51 C52 1.381(8) . ?
C52 C53 1.388(9) . ?
C52 H52 0.9300 . ?
C53 C54 1.385(11) . ?
C53 H53 0.9300 . ?
C54 C55 1.382(10) . ?
C54 H54 0.9300 . ?
C55 C56 1.411(9) . ?
C55 H55 0.9300 . ?
C56 H56 0.9300 . ?
C57 C62 1.381(7) . ?
C57 C58 1.391(7) . ?
C58 C59 1.368(7) . ?
C58 H58 0.9300 . ?
C59 C60 1.400(7) . ?
C59 H59 0.9300 . ?
C60 C61 1.394(7) . ?
C60 C63 1.478(8) . ?
C61 C62 1.365(7) . ?
C61 H61 0.9300 . ?
C62 H62 0.9300 . ?
C63 C64 1.365(8) . ?
C63 C68 1.383(8) . ?
C64 C65 1.383(9) . ?
C64 H64 0.9300 . ?
C65 C66 1.380(10) . ?
C65 H65 0.9300 . ?
C66 C67 1.342(8) . ?
C66 H66 0.9300 . ?
C67 C68 1.381(8) . ?
C67 H67 0.9300 . ?
C68 H68 0.9300 . ?

loop_
_geom_hbond_atom_site_label_D
_geom_hbond_atom_site_label_H
_geom_hbond_atom_site_label_A
_geom_hbond_distance_DH
_geom_hbond_distance_HA
_geom_hbond_distance_DA
_geom_hbond_angle_DHA
_geom_hbond_site_symmetry_A
C35 H35A N3 0.96 2.63 3.455(9) 143.6 1_556
C35 H35A N3 0.96 2.63 3.455(9) 143.6 1_556
C35 H35A N3 0.96 2.63 3.455(9) 143.6 1_556
C35 H35A N3 0.96 2.63 3.455(9) 143.6 1_556
C35 H35A N3 0.96 2.63 3.455(9) 143.6 1_556
C35 H35A N3 0.96 2.63 3.455(9) 143.6 1_556
C35 H35A N3 0.96 2.63 3.455(9) 143.6 1_556

loop_
_geom_torsion_atom_site_label_1
_geom_torsion_atom_site_label_2
_geom_torsion_atom_site_label_3
_geom_torsion_atom_site_label_4
_geom_torsion
_geom_torsion_site_symmetry_1
_geom_torsion_site_symmetry_2
_geom_torsion_site_symmetry_3
_geom_torsion_site_symmetry_4
_geom_torsion_publ_flag
C6 O1 C2 C3 -12.5(8) . . . . ?
C6 O1 C2 C1 168.3(5) . . . . ?
O1 C2 C3 C4 -1.6(8) . . . . ?
C1 C2 C3 C4 177.4(5) . . . . ?
O1 C2 C3 C11 175.1(5) . . . . ?
C1 C2 C3 C11 -5.9(9) . . . . ?
C2 C3 C4 C8 -163.5(5) . . . . ?
C11 C3 C4 C8 20.1(8) . . . . ?
C2 C3 C4 C5 15.1(7) . . . . ?
C11 C3 C4 C5 -161.3(5) . . . . ?
C8 C4 C5 C6 162.8(5) . . . . ?
C3 C4 C5 C6 -15.9(7) . . . . ?
C8 C4 C5 C23 -21.0(7) . . . . ?
C3 C4 C5 C23 160.4(5) . . . . ?
C4 C5 C6 O1 2.8(8) . . . . ?
C23 C5 C6 O1 -173.6(5) . . . . ?
C4 C5 C6 C7 -176.8(5) . . . . ?
C23 C5 C6 C7 6.8(8) . . . . ?
C2 O1 C6 C5 11.8(8) . . . . ?
C2 O1 C6 C7 -168.5(4) . . . . ?
C3 C4 C8 C10 175.9(5) . . . . ?
C5 C4 C8 C10 -2.7(8) . . . . ?
C3 C4 C8 C9 4.5(8) . . . . ?
C5 C4 C8 C9 -174.1(5) . . . . ?
C2 C3 C11 C16 67.1(7) . . . . ?
C4 C3 C11 C16 -116.4(6) . . . . ?
C2 C3 C11 C12 -109.0(6) . . . . ?
C4 C3 C11 C12 67.5(7) . . . . ?
C16 C11 C12 C13 -3.9(7) . . . . ?
C3 C11 C12 C13 172.4(5) . . . . ?
C11 C12 C13 C14 1.5(8) . . . . ?
C12 C13 C14 C15 1.1(8) . . . . ?
C12 C13 C14 C17 -174.7(5) . . . . ?
C13 C14 C15 C16 -1.2(8) . . . . ?
C17 C14 C15 C16 174.6(5) . . . . ?
C12 C11 C16 C15 3.8(8) . . . . ?
C3 C11 C16 C15 -172.4(5) . . . . ?
C14 C15 C16 C11 -1.3(8) . . . . ?
C15 C14 C17 C22 38.1(8) . . . . ?
C13 C14 C17 C22 -146.2(6) . . . . ?
C15 C14 C17 C18 -140.5(5) . . . . ?
C13 C14 C17 C18 35.2(8) . . . . ?
C22 C17 C18 C19 0.0(9) . . . . ?
C14 C17 C18 C19 178.6(5) . . . . ?
C17 C18 C19 C20 -0.8(10) . . . . ?
C18 C19 C20 C21 0.6(11) . . . . ?
C19 C20 C21 C22 0.5(10) . . . . ?
C18 C17 C22 C21 1.1(9) . . . . ?
C14 C17 C22 C21 -177.5(5) . . . . ?
C20 C21 C22 C17 -1.4(10) . . . . ?
C6 C5 C23 C28 111.6(6) . . . . ?
C4 C5 C23 C28 -64.7(7) . . . . ?
C6 C5 C23 C24 -64.6(7) . . . . ?
C4 C5 C23 C24 119.0(5) . . . . ?
C28 C23 C24 C25 -3.0(8) . . . . ?
C5 C23 C24 C25 173.2(5) . . . . ?
C23 C24 C25 C26 0.0(8) . . . . ?
C24 C25 C26 C27 2.6(8) . . . . ?
C24 C25 C26 C29 -174.6(5) . . . . ?
C25 C26 C27 C28 -2.2(7) . . . . ?
C29 C26 C27 C28 175.0(4) . . . . ?
C26 C27 C28 C23 -0.9(8) . . . . ?
C24 C23 C28 C27 3.5(7) . . . . ?
C5 C23 C28 C27 -172.9(5) . . . . ?
C27 C26 C29 C30 -47.3(6) . . . . ?
C25 C26 C29 C30 129.7(4) . . . . ?
C27 C26 C29 C34 133.6(4) . . . . ?
C25 C26 C29 C34 -49.4(6) . . . . ?
C34 C29 C30 C31 0.0 . . . . ?
C26 C29 C30 C31 -179.1(4) . . . . ?
C29 C30 C31 C32 0.0 . . . . ?
C30 C31 C32 C33 0.0 . . . . ?
C31 C32 C33 C34 0.0 . . . . ?
C32 C33 C34 C29 0.0 . . . . ?
C30 C29 C34 C33 0.0 . . . . ?
C26 C29 C34 C33 179.1(4) . . . . ?
C40 O2 C36 C37 -14.2(8) . . . . ?
C40 O2 C36 C35 167.8(5) . . . . ?
O2 C36 C37 C38 -3.6(8) . . . . ?
C35 C36 C37 C38 174.0(5) . . . . ?
O2 C36 C37 C45 174.2(5) . . . . ?
C35 C36 C37 C45 -8.2(9) . . . . ?
C36 C37 C38 C42 -158.0(5) . . . . ?
C45 C37 C38 C42 24.3(8) . . . . ?
C36 C37 C38 C39 21.1(8) . . . . ?
C45 C37 C38 C39 -156.5(5) . . . . ?
C42 C38 C39 C40 157.5(5) . . . . ?
C37 C38 C39 C40 -21.7(7) . . . . ?
C42 C38 C39 C57 -24.1(8) . . . . ?
C37 C38 C39 C57 156.7(5) . . . . ?
C38 C39 C40 O2 4.8(8) . . . . ?
C57 C39 C40 O2 -173.5(5) . . . . ?
C38 C39 C40 C41 -176.0(5) . . . . ?
C57 C39 C40 C41 5.6(9) . . . . ?
C36 O2 C40 C39 13.4(8) . . . . ?
C36 O2 C40 C41 -165.9(5) . . . . ?
C37 C38 C42 C44 173.7(6) . . . . ?
C39 C38 C42 C44 -5.4(9) . . . . ?
C37 C38 C42 C43 5.8(9) . . . . ?
C39 C38 C42 C43 -173.4(5) . . . . ?
C36 C37 C45 C50 -120.8(6) . . . . ?
C38 C37 C45 C50 56.9(8) . . . . ?
C36 C37 C45 C46 58.4(8) . . . . ?
C38 C37 C45 C46 -123.9(6) . . . . ?
C50 C45 C46 C47 1.3(8) . . . . ?
C37 C45 C46 C47 -178.0(5) . . . . ?
C45 C46 C47 C48 -1.6(9) . . . . ?
C46 C47 C48 C49 0.8(9) . . . . ?
C46 C47 C48 C51 -179.9(6) . . . . ?
C47 C48 C49 C50 0.2(9) . . . . ?
C51 C48 C49 C50 -179.0(6) . . . . ?
C48 C49 C50 C45 -0.5(9) . . . . ?
C46 C45 C50 C49 -0.2(8) . . . . ?
C37 C45 C50 C49 179.1(5) . . . . ?
C49 C48 C51 C56 -38.8(9) . . . . ?
C47 C48 C51 C56 141.9(6) . . . . ?
C49 C48 C51 C52 141.9(6) . . . . ?
C47 C48 C51 C52 -37.4(9) . . . . ?
C56 C51 C52 C53 0.2(11) . . . . ?
C48 C51 C52 C53 179.5(6) . . . . ?
C51 C52 C53 C54 -0.8(12) . . . . ?
C52 C53 C54 C55 1.7(13) . . . . ?
C53 C54 C55 C56 -1.9(13) . . . . ?
C52 C51 C56 C55 -0.4(11) . . . . ?
C48 C51 C56 C55 -179.8(6) . . . . ?
C54 C55 C56 C51 1.3(12) . . . . ?
C40 C39 C57 C62 120.1(6) . . . . ?
C38 C39 C57 C62 -58.2(7) . . . . ?
C40 C39 C57 C58 -58.8(8) . . . . ?
C38 C39 C57 C58 122.9(6) . . . . ?
C62 C57 C58 C59 -0.2(9) . . . . ?
C39 C57 C58 C59 178.7(5) . . . . ?
C57 C58 C59 C60 2.5(9) . . . . ?
C58 C59 C60 C61 -3.4(9) . . . . ?
C58 C59 C60 C63 177.5(6) . . . . ?
C59 C60 C61 C62 2.1(9) . . . . ?
C63 C60 C61 C62 -178.8(6) . . . . ?
C60 C61 C62 C57 0.1(10) . . . . ?
C58 C57 C62 C61 -1.1(9) . . . . ?
C39 C57 C62 C61 179.9(6) . . . . ?
C61 C60 C63 C64 -151.5(7) . . . . ?
C59 C60 C63 C64 27.6(9) . . . . ?
C61 C60 C63 C68 29.9(9) . . . . ?
C59 C60 C63 C68 -151.0(6) . . . . ?
C68 C63 C64 C65 1.6(11) . . . . ?
C60 C63 C64 C65 -177.1(7) . . . . ?
C63 C64 C65 C66 -0.9(13) . . . . ?
C64 C65 C66 C67 -0.8(13) . . . . ?
C65 C66 C67 C68 1.7(12) . . . . ?
C66 C67 C68 C63 -0.9(11) . . . . ?
C64 C63 C68 C67 -0.7(9) . . . . ?
C60 C63 C68 C67 178.0(6) . . . . ?
